data_7246436
loop_
_publ_author_name
'Berseneva, Anna A.'
'Klepov, Vladislav V.'
'Tisdale, Hunter B.'
'zur Loye, Hans-Conrad'

_publ_section_title
;
 Flux-assisted polytypism in the [Na2Cl]GaQ2 heterolayered salt-inclusion
 chalcogenide family
;
_journal_issue 15
_journal_name_full CrystEngComm
_journal_page_first 2307
_journal_page_last 2312
_journal_paper_doi 10.1039/D3CE00074E
_journal_volume 25
_journal_year 2023
_chemical_formula_moiety 'Ga2 Na4 Se5'
_chemical_formula_sum 'Ga2 Na4 Se5'
_chemical_formula_weight 626.20
_space_group_crystal_system monoclinic
_space_group_IT_number 14
_space_group_name_Hall '-P 2ybc'
_space_group_name_H-M_alt 'P 1 21/c 1'
_atom_sites_solution_primary iterative
_audit_creation_date 2023-01-04
_audit_creation_method
;
Olex2 1.3
(compiled 2020.11.12 svn.r5f609507 for OlexSys, GUI svn.r6408)
;
_audit_update_record
;
2023-01-11 deposited with the CCDC.	2023-03-14 downloaded from the CCDC.
;
_cell_angle_alpha 90
_cell_angle_beta 91.1838(13)
_cell_angle_gamma 90
_cell_formula_units_Z 4
_cell_length_a 8.3169(3)
_cell_length_b 6.4160(2)
_cell_length_c 20.7332(7)
_cell_measurement_reflns_used 9866
_cell_measurement_temperature 298.93
_cell_measurement_theta_max 28.27
_cell_measurement_theta_min 3.11
_cell_volume 1106.11(6)
_computing_cell_refinement 'SAINT v8.37A (Bruker, 2015)'
_computing_data_reduction 'SAINT v8.37A (Bruker, 2015)'
_computing_molecular_graphics 'Olex2 1.3 (Dolomanov et al., 2009)'
_computing_publication_material 'Olex2 1.3 (Dolomanov et al., 2009)'
_computing_structure_refinement 'SHELXL 2018/3 (Sheldrick, 2015)'
_computing_structure_solution 'olex2.solve 1.3 (Bourhis et al., 2015)'
_diffrn_ambient_temperature 298.93
_diffrn_measured_fraction_theta_full 0.999
_diffrn_measured_fraction_theta_max 0.999
_diffrn_measurement_device_type 'Bruker APEX-II CCD'
_diffrn_measurement_method '\f and \w scans'
_diffrn_radiation_type MoK\a
_diffrn_radiation_wavelength 0.71073
_diffrn_reflns_av_R_equivalents 0.0641
_diffrn_reflns_av_unetI/netI 0.0211
_diffrn_reflns_Laue_measured_fraction_full 0.999
_diffrn_reflns_Laue_measured_fraction_max 0.999
_diffrn_reflns_limit_h_max 11
_diffrn_reflns_limit_h_min -11
_diffrn_reflns_limit_k_max 8
_diffrn_reflns_limit_k_min -8
_diffrn_reflns_limit_l_max 27
_diffrn_reflns_limit_l_min -27
_diffrn_reflns_number 47434
_diffrn_reflns_point_group_measured_fraction_full 0.999
_diffrn_reflns_point_group_measured_fraction_max 0.999
_diffrn_reflns_theta_full 25.242
_diffrn_reflns_theta_max 28.293
_diffrn_reflns_theta_min 2.449
_diffrn_source_current 1.4
_diffrn_source_power 0.07
_diffrn_source_voltage 50.0
_diffrn_standards_number 0
_exptl_absorpt_coefficient_mu 21.413
_exptl_absorpt_correction_T_max 0.7457
_exptl_absorpt_correction_T_min 0.3960
_exptl_absorpt_correction_type multi-scan
_exptl_absorpt_process_details
;
SADABS-2016/2 (Bruker,2016/2) was used for absorption correction.
wR2(int) was 0.1589 before and 0.0751 after correction.
The Ratio of minimum to maximum transmission is 0.5310.
The \l/2 correction factor is Not present.
;
_exptl_crystal_colour colourless
_exptl_crystal_colour_primary colourless
_exptl_crystal_density_diffrn 3.760
_exptl_crystal_description block
_exptl_crystal_F_000 1104
_exptl_crystal_size_max 0.1
_exptl_crystal_size_mid 0.05
_exptl_crystal_size_min 0.02
_refine_diff_density_max 0.573
_refine_diff_density_min -0.697
_refine_diff_density_rms 0.213
_refine_ls_extinction_coef 0.00699(12)
_refine_ls_extinction_expression Fc^*^=kFc[1+0.001xFc^2^\l^3^/sin(2\q)]^-1/4^
_refine_ls_extinction_method 'SHELXL-2018/3 (Sheldrick 2018)'
_refine_ls_goodness_of_fit_ref 1.102
_refine_ls_hydrogen_treatment undef
_refine_ls_matrix_type full
_refine_ls_number_parameters 101
_refine_ls_number_reflns 2740
_refine_ls_number_restraints 0
_refine_ls_restrained_S_all 1.102
_refine_ls_R_factor_all 0.0171
_refine_ls_R_factor_gt 0.0140
_refine_ls_shift/su_max 0.001
_refine_ls_shift/su_mean 0.000
_refine_ls_structure_factor_coef Fsqd
_refine_ls_weighting_details 'w=1/[\s^2^(Fo^2^)+(0.0086P)^2^] where P=(Fo^2^+2Fc^2^)/3'
_refine_ls_weighting_scheme calc
_refine_ls_wR_factor_gt 0.0297
_refine_ls_wR_factor_ref 0.0310
_reflns_Friedel_coverage 0.000
_reflns_number_gt 2510
_reflns_number_total 2740
_reflns_threshold_expression 'I > 2\s(I)'
_cod_data_source_file d3ce00074e2.cif
_cod_data_source_block 3
_cod_depositor_comments 'Adding full bibliography for 7246434--7246439.cif.'
_cod_database_code 7246436
_shelx_shelxl_version_number 2018/3
_shelx_space_group_comment
;
The symmetry employed for this shelxl refinement is uniquely defined
by the following loop, which should always be used as a source of
symmetry information in preference to the above space-group names.
They are only intended as comments.
;
_shelx_estimated_absorpt_t_max 0.674
_shelx_estimated_absorpt_t_min 0.223
_olex2_refinement_description
;
;
_olex2_submission_special_instructions 'No special instructions were received'

loop_
_space_group_symop_operation_xyz
'x, y, z'
'-x, y+1/2, -z+1/2'
'-x, -y, -z'
'x, -y-1/2, z-1/2'

loop_
_atom_site_label
_atom_site_type_symbol
_atom_site_fract_x
_atom_site_fract_y
_atom_site_fract_z
_atom_site_U_iso_or_equiv
_atom_site_adp_type
_atom_site_occupancy
_atom_site_site_symmetry_order
_atom_site_calc_flag
_atom_site_refinement_flags_posn
_atom_site_refinement_flags_adp
_atom_site_refinement_flags_occupancy
_atom_site_disorder_assembly
_atom_site_disorder_group
Se2 Se 0.23944(2) 0.06169(3) 0.02894(2) 0.01708(5) Uani 1 1 d . . . . .
Se4 Se 0.59286(2) 0.02504(3) 0.17282(2) 0.01911(5) Uani 1 1 d . . . . .
Ga2 Ga 0.33269(2) -0.06555(3) 0.13434(2) 0.01386(5) Uani 1 1 d . . . . .
Se1 Se -0.11197(2) 0.47663(3) 0.07600(2) 0.01674(5) Uani 1 1 d . . . . .
Se5 Se 0.36850(2) -0.42860(3) 0.09738(2) 0.01742(5) Uani 1 1 d . . . . .
Ga1 Ga 0.15424(2) 0.41496(3) 0.03603(2) 0.01426(5) Uani 1 1 d . . . . .
Se3 Se 0.12947(2) -0.01295(4) 0.20860(2) 0.02476(6) Uani 1 1 d . . . . .
Na1 Na -0.09518(11) -0.03922(15) 0.10304(5) 0.0332(2) Uani 1 1 d . . . . .
Na2 Na 0.57541(9) 0.24222(12) 0.04327(4) 0.02504(18) Uani 1 1 d . . . . .
Na4 Na 0.84426(13) -0.02577(17) 0.28546(5) 0.0421(3) Uani 1 1 d . . . . .
Na3 Na 0.38941(12) 0.00420(17) 0.29871(5) 0.0412(3) Uani 1 1 d . . . . .

loop_
_atom_site_aniso_label
_atom_site_aniso_U_11
_atom_site_aniso_U_22
_atom_site_aniso_U_33
_atom_site_aniso_U_23
_atom_site_aniso_U_13
_atom_site_aniso_U_12
Se2 0.02388(10) 0.01491(10) 0.01226(10) -0.00142(7) -0.00463(7) 0.00498(7)
Se4 0.01419(10) 0.02653(11) 0.01645(11) 0.00025(8) -0.00311(8) -0.00283(7)
Ga2 0.01336(10) 0.01604(10) 0.01214(11) -0.00027(8) -0.00094(8) 0.00012(7)
Se1 0.01587(10) 0.02138(10) 0.01296(10) 0.00177(7) 0.00024(7) 0.00090(7)
Se5 0.01787(10) 0.01432(10) 0.01977(11) -0.00326(7) -0.00697(8) 0.00261(7)
Ga1 0.01485(10) 0.01450(10) 0.01331(11) 0.00016(8) -0.00226(8) 0.00141(7)
Se3 0.01459(10) 0.04482(14) 0.01491(11) -0.00384(9) 0.00157(8) 0.00026(8)
Na1 0.0276(5) 0.0472(6) 0.0244(5) -0.0044(4) -0.0077(4) 0.0027(4)
Na2 0.0234(4) 0.0248(4) 0.0271(5) -0.0011(4) 0.0044(3) 0.0021(3)
Na4 0.0370(6) 0.0561(7) 0.0337(6) 0.0008(5) 0.0127(5) 0.0059(5)
Na3 0.0362(6) 0.0589(7) 0.0279(6) 0.0019(5) -0.0145(4) -0.0052(5)

loop_
_atom_type_symbol
_atom_type_description
_atom_type_scat_dispersion_real
_atom_type_scat_dispersion_imag
_atom_type_scat_source
Ga Ga 0.2307 1.6083 'International Tables Vol C Tables 4.2.6.8 and 6.1.1.4'
Na Na 0.0362 0.0249 'International Tables Vol C Tables 4.2.6.8 and 6.1.1.4'
Se Se -0.0929 2.2259 'International Tables Vol C Tables 4.2.6.8 and 6.1.1.4'

loop_
_geom_angle_atom_site_label_1
_geom_angle_atom_site_label_2
_geom_angle_atom_site_label_3
_geom_angle
_geom_angle_site_symmetry_1
_geom_angle_site_symmetry_3
_geom_angle_publ_flag
Ga2 Se2 Na1 157.33(2) . 3 ?
Ga2 Se2 Na1 76.777(18) . . ?
Ga2 Se2 Na2 94.273(18) . 3_655 ?
Ga2 Se2 Na2 76.428(17) . . ?
Ga1 Se2 Ga2 110.621(11) . . ?
Ga1 Se2 Na1 84.388(18) . . ?
Ga1 Se2 Na1 89.31(2) . 3 ?
Ga1 Se2 Na2 146.016(19) . 3_655 ?
Ga1 Se2 Na2 84.559(17) . . ?
Na1 Se2 Na1 95.26(3) 3 . ?
Na1 Se2 Na2 117.56(3) 3 . ?
Na2 Se2 Na1 124.89(2) 3_655 . ?
Na2 Se2 Na1 72.67(2) 3_655 3 ?
Na2 Se2 Na1 145.12(2) . . ?
Na2 Se2 Na2 79.08(2) 3_655 . ?
Ga2 Se4 Na1 126.41(2) . 1_655 ?
Ga2 Se4 Na2 77.697(17) . . ?
Ga2 Se4 Na4 145.27(2) . . ?
Ga2 Se4 Na3 76.403(19) . . ?
Ga2 Se4 Na3 81.538(18) . 2_645 ?
Ga2 Se4 Na3 110.13(2) . 2_655 ?
Na1 Se4 Na2 70.38(2) 1_655 . ?
Na1 Se4 Na4 77.03(3) 1_655 . ?
Na1 Se4 Na3 85.09(3) 1_655 2_645 ?
Na1 Se4 Na3 150.84(3) 1_655 . ?
Na1 Se4 Na3 100.74(3) 1_655 2_655 ?
Na2 Se4 Na4 137.02(3) . . ?
Na2 Se4 Na3 73.55(2) . 2_655 ?
Na2 Se4 Na3 137.72(2) . . ?
Na2 Se4 Na3 127.48(2) . 2_645 ?
Na4 Se4 Na3 74.99(3) . 2_645 ?
Na4 Se4 Na3 86.17(3) . 2_655 ?
Na4 Se4 Na3 74.80(3) . . ?
Na3 Se4 Na3 158.58(4) 2_655 2_645 ?
Na3 Se4 Na3 84.79(3) 2_655 . ?
Na3 Se4 Na3 80.55(3) . 2_645 ?
Se2 Ga2 Se5 94.335(10) . . ?
Se2 Ga2 Na1 61.963(17) . . ?
Se2 Ga2 Na2 59.569(15) . . ?
Se2 Ga2 Na3 150.67(2) . . ?
Se4 Ga2 Se2 119.410(11) . . ?
Se4 Ga2 Se5 102.769(10) . . ?
Se4 Ga2 Na1 160.390(18) . . ?
Se4 Ga2 Na2 59.841(15) . . ?
Se4 Ga2 Na3 61.996(19) . . ?
Se5 Ga2 Na1 96.491(17) . . ?
Se5 Ga2 Na2 107.254(16) . . ?
Se5 Ga2 Na3 114.35(2) . . ?
Se3 Ga2 Se2 108.710(11) . . ?
Se3 Ga2 Se4 114.346(11) . . ?
Se3 Ga2 Se5 115.734(11) . . ?
Se3 Ga2 Na1 52.191(17) . . ?
Se3 Ga2 Na2 136.418(16) . . ?
Se3 Ga2 Na3 54.371(19) . . ?
Na2 Ga2 Na1 117.70(2) . . ?
Na2 Ga2 Na3 113.52(2) . . ?
Na3 Ga2 Na1 106.56(2) . . ?
Ga1 Se1 Ga1 80.511(10) . 3_565 ?
Ga1 Se1 Na1 100.644(19) . 1_565 ?
Ga1 Se1 Na1 83.901(19) 3_565 1_565 ?
Ga1 Se1 Na1 81.979(18) . . ?
Ga1 Se1 Na1 116.347(18) 3_565 . ?
Ga1 Se1 Na2 128.551(17) . 1_455 ?
Ga1 Se1 Na2 79.898(17) 3_565 1_455 ?
Ga1 Se1 Na3 152.045(18) . 2 ?
Ga1 Se1 Na3 127.203(18) 3_565 2 ?
Na1 Se1 Na1 159.66(3) 1_565 . ?
Na1 Se1 Na3 81.18(3) 1_565 2 ?
Na1 Se1 Na3 87.24(2) . 2 ?
Na2 Se1 Na1 123.75(2) 1_455 1_565 ?
Na2 Se1 Na1 65.54(2) 1_455 . ?
Na2 Se1 Na3 67.78(2) 1_455 2 ?
Ga2 Se5 Na2 87.194(16) . 3_655 ?
Ga2 Se5 Na2 149.835(18) . 1_545 ?
Ga2 Se5 Na4 82.66(2) . 2_645 ?
Ga2 Se5 Na3 89.78(2) . 2_645 ?
Ga1 Se5 Ga2 117.879(10) 1_545 . ?
Ga1 Se5 Na2 78.029(16) 1_545 3_655 ?
Ga1 Se5 Na2 86.071(18) 1_545 1_545 ?
Ga1 Se5 Na4 84.32(2) 1_545 2_645 ?
Ga1 Se5 Na3 144.87(2) 1_545 2_645 ?
Na2 Se5 Na2 79.87(2) 1_545 3_655 ?
Na2 Se5 Na4 119.97(3) 1_545 2_645 ?
Na4 Se5 Na2 152.56(3) 2_645 3_655 ?
Na3 Se5 Na2 127.66(3) 2_645 3_655 ?
Na3 Se5 Na2 77.24(3) 2_645 1_545 ?
Na3 Se5 Na4 77.89(3) 2_645 2_645 ?
Se2 Ga1 Se1 116.993(11) . . ?
Se2 Ga1 Se1 104.449(10) . 3_565 ?
Se2 Ga1 Se5 102.311(10) . 1_565 ?
Se2 Ga1 Na2 111.532(15) . 3_665 ?
Se1 Ga1 Se1 99.490(10) . 3_565 ?
Se1 Ga1 Na2 57.755(15) 3_565 3_665 ?
Se1 Ga1 Na2 130.406(15) . 3_665 ?
Se5 Ga1 Se1 118.537(11) 1_565 3_565 ?
Se5 Ga1 Se1 115.332(11) 1_565 . ?
Se5 Ga1 Na2 61.086(15) 1_565 3_665 ?
Ga2 Se3 Na1 87.54(2) . . ?
Ga2 Se3 Na4 96.85(2) . 2_655 ?
Ga2 Se3 Na4 80.338(19) . 2_645 ?
Ga2 Se3 Na4 167.08(3) . 1_455 ?
Ga2 Se3 Na3 83.53(2) . . ?
Na1 Se3 Na4 90.66(3) . 2_645 ?
Na1 Se3 Na4 97.64(3) . 2_655 ?
Na1 Se3 Na4 83.64(3) . 1_455 ?
Na4 Se3 Na4 90.32(3) 1_455 2_645 ?
Na4 Se3 Na4 171.14(4) 2_655 2_645 ?
Na4 Se3 Na4 93.68(3) 1_455 2_655 ?
Na3 Se3 Na1 171.07(3) . . ?
Na3 Se3 Na4 105.19(3) . 1_455 ?
Na3 Se3 Na4 88.00(3) . 2_645 ?
Na3 Se3 Na4 83.32(3) . 2_655 ?
Se2 Na1 Se2 84.74(3) 3 . ?
Se2 Na1 Se4 96.50(3) 3 1_455 ?
Se2 Na1 Ga2 41.259(12) . . ?
Se2 Na1 Ga2 122.81(3) 3 . ?
Se2 Na1 Se1 76.08(2) . . ?
Se2 Na1 Se1 76.89(2) 3 1_545 ?
Se2 Na1 Se1 83.07(2) 3 . ?
Se2 Na1 Na2 52.99(2) 3 1_455 ?
Se2 Na1 Na2 113.60(3) . 1_455 ?
Se2 Na1 Na4 126.18(3) . 1_455 ?
Se2 Na1 Na4 148.56(4) 3 1_455 ?
Se4 Na1 Se2 160.75(4) 1_455 . ?
Se4 Na1 Ga2 140.62(3) 1_455 . ?
Se4 Na1 Se1 84.97(2) 1_455 . ?
Se4 Na1 Se1 100.58(3) 1_455 1_545 ?
Se4 Na1 Na2 54.83(2) 1_455 1_455 ?
Se4 Na1 Na4 52.59(2) 1_455 1_455 ?
Ga2 Na1 Na4 88.44(3) . 1_455 ?
Se1 Na1 Se2 98.41(3) 1_545 . ?
Se1 Na1 Ga2 91.47(2) 1_545 . ?
Se1 Na1 Ga2 96.52(2) . . ?
Se1 Na1 Se1 159.66(3) 1_545 . ?
Se1 Na1 Na2 53.20(2) . 1_455 ?
Se1 Na1 Na2 114.49(3) 1_545 1_455 ?
Se1 Na1 Na4 97.86(3) . 1_455 ?
Se1 Na1 Na4 101.03(3) 1_545 1_455 ?
Se3 Na1 Se2 162.89(4) . 3 ?
Se3 Na1 Se2 78.38(2) . . ?
Se3 Na1 Se4 100.35(3) . 1_455 ?
Se3 Na1 Ga2 40.267(13) . . ?
Se3 Na1 Se1 95.40(3) . . ?
Se3 Na1 Se1 102.71(3) . 1_545 ?
Se3 Na1 Na2 137.66(4) . 1_455 ?
Se3 Na1 Na4 48.55(2) . 1_455 ?
Na2 Na1 Ga2 148.52(3) 1_455 . ?
Na2 Na1 Na4 102.77(3) 1_455 1_455 ?
Se2 Na2 Se2 100.92(2) 3_655 . ?
Se2 Na2 Se4 97.56(2) 3_655 . ?
Se2 Na2 Ga2 102.78(2) 3_655 . ?
Se2 Na2 Ga2 44.003(12) . . ?
Se2 Na2 Se1 89.27(2) 3_655 1_655 ?
Se2 Na2 Se1 169.62(3) . 1_655 ?
Se2 Na2 Se5 101.83(2) . 3_655 ?
Se2 Na2 Se5 72.134(19) 3_655 3_655 ?
Se2 Na2 Se5 171.38(3) 3_655 1_565 ?
Se2 Na2 Ga1 141.04(3) . 3_665 ?
Se2 Na2 Ga1 80.291(19) 3_655 3_665 ?
Se2 Na2 Na1 54.35(2) 3_655 1_655 ?
Se2 Na2 Na1 123.53(3) . 1_655 ?
Se2 Na2 Na2 119.48(4) 3_655 3_665 ?
Se2 Na2 Na2 49.102(19) . 3_655 ?
Se2 Na2 Na2 89.54(3) . 3_665 ?
Se2 Na2 Na2 51.819(19) 3_655 3_655 ?
Se2 Na2 Na3 108.48(3) . 2_655 ?
Se2 Na2 Na3 136.67(3) 3_655 2_655 ?
Se4 Na2 Se2 86.46(2) . . ?
Se4 Na2 Ga2 42.462(12) . . ?
Se4 Na2 Se1 90.26(2) . 1_655 ?
Se4 Na2 Se5 167.70(3) . 3_655 ?
Se4 Na2 Ga1 132.31(3) . 3_665 ?
Se4 Na2 Na1 54.78(2) . 1_655 ?
Se4 Na2 Na2 142.81(4) . 3_665 ?
Se4 Na2 Na2 92.98(3) . 3_655 ?
Se4 Na2 Na3 54.55(2) . 2_655 ?
Ga2 Na2 Ga1 173.90(3) . 3_665 ?
Ga2 Na2 Na1 88.46(3) . 1_655 ?
Ga2 Na2 Na2 66.08(2) . 3_655 ?
Ga2 Na2 Na2 123.24(3) . 3_665 ?
Ga2 Na2 Na3 79.02(2) . 2_655 ?
Se1 Na2 Ga2 131.92(3) 1_655 . ?
Se1 Na2 Se5 83.07(2) 1_655 3_655 ?
Se1 Na2 Ga1 42.348(11) 1_655 3_665 ?
Se1 Na2 Na1 61.26(2) 1_655 1_655 ?
Se1 Na2 Na2 87.12(3) 1_655 3_665 ?
Se1 Na2 Na2 141.05(4) 1_655 3_655 ?
Se1 Na2 Na3 61.88(2) 1_655 2_655 ?
Se5 Na2 Se2 76.587(19) 1_565 . ?
Se5 Na2 Se4 90.56(2) 1_565 . ?
Se5 Na2 Ga2 81.27(2) 1_565 . ?
Se5 Na2 Ga2 144.98(3) 3_655 . ?
Se5 Na2 Se1 93.61(2) 1_565 1_655 ?
Se5 Na2 Se5 100.13(2) 1_565 3_655 ?
Se5 Na2 Ga1 96.41(2) 1_565 3_665 ?
Se5 Na2 Ga1 40.885(11) 3_655 3_665 ?
Se5 Na2 Na1 133.90(3) 1_565 1_655 ?
Se5 Na2 Na1 112.94(3) 3_655 1_655 ?
Se5 Na2 Na2 52.681(18) 1_565 3_665 ?
Se5 Na2 Na2 125.13(4) 1_565 3_655 ?
Se5 Na2 Na2 85.87(3) 3_655 3_655 ?
Se5 Na2 Na2 47.452(18) 3_655 3_665 ?
Se5 Na2 Na3 51.26(2) 1_565 2_655 ?
Se5 Na2 Na3 129.03(3) 3_655 2_655 ?
Ga1 Na2 Na2 58.18(2) 3_665 3_665 ?
Ga1 Na2 Na2 119.52(3) 3_665 3_655 ?
Ga1 Na2 Na3 95.11(3) 3_665 2_655 ?
Na1 Na2 Ga1 89.14(2) 1_655 3_665 ?
Na1 Na2 Na2 89.63(3) 1_655 3_655 ?
Na1 Na2 Na2 146.49(4) 1_655 3_665 ?
Na1 Na2 Na3 82.70(3) 1_655 2_655 ?
Na2 Na2 Na2 111.87(4) 3_655 3_665 ?
Na3 Na2 Na2 144.46(4) 2_655 3_655 ?
Na3 Na2 Na2 92.32(3) 2_655 3_665 ?
Se4 Na4 Se3 100.29(3) . 2_645 ?
Se4 Na4 Se3 88.08(3) . 2_655 ?
Se4 Na4 Na1 50.38(2) . 1_655 ?
Se4 Na4 Na3 55.68(2) . 2_645 ?
Se4 Na4 Na3 52.88(2) . . ?
Se5 Na4 Se4 100.43(3) 2_655 . ?
Se5 Na4 Se3 102.14(3) 2_655 2_645 ?
Se5 Na4 Se3 78.96(2) 2_655 2_655 ?
Se5 Na4 Na1 150.27(4) 2_655 1_655 ?
Se5 Na4 Na3 102.42(3) 2_655 2_645 ?
Se5 Na4 Na3 49.32(2) 2_655 . ?
Se3 Na4 Se4 97.44(3) 1_655 . ?
Se3 Na4 Se5 156.42(4) 1_655 2_655 ?
Se3 Na4 Se3 171.14(4) 2_645 2_655 ?
Se3 Na4 Se3 86.42(3) 1_655 2_655 ?
Se3 Na4 Se3 89.58(3) 1_655 2_645 ?
Se3 Na4 Na1 47.82(2) 1_655 1_655 ?
Se3 Na4 Na1 92.83(3) 2_655 1_655 ?
Se3 Na4 Na1 90.33(3) 2_645 1_655 ?
Se3 Na4 Na3 100.33(3) 1_655 2_645 ?
Se3 Na4 Na3 96.67(3) 2_645 . ?
Se3 Na4 Na3 143.60(4) 2_655 2_645 ?
Se3 Na4 Na3 150.28(4) 1_655 . ?
Se3 Na4 Na3 45.04(2) 2_645 2_645 ?
Se3 Na4 Na3 90.69(3) 2_655 . ?
Na1 Na4 Na3 67.78(3) 1_655 2_645 ?
Na3 Na4 Na1 102.94(4) . 1_655 ?
Na3 Na4 Na3 65.90(3) . 2_645 ?
Se4 Na3 Se4 158.58(4) 2_645 2_655 ?
Se4 Na3 Se4 94.61(3) . 2_655 ?
Se4 Na3 Se4 100.03(3) 2_645 . ?
Se4 Na3 Ga2 107.64(3) 2_655 . ?
Se4 Na3 Ga2 93.65(3) 2_645 . ?
Se4 Na3 Ga2 41.601(14) . . ?
Se4 Na3 Se1 171.51(3) . 2_545 ?
Se4 Na3 Se1 87.01(3) 2_655 2_545 ?
Se4 Na3 Se1 80.82(2) 2_645 2_545 ?
Se4 Na3 Na2 51.90(2) 2_645 2_645 ?
Se4 Na3 Na2 136.30(4) . 2_645 ?
Se4 Na3 Na2 106.95(3) 2_655 2_645 ?
Se4 Na3 Na4 85.47(3) 2_645 . ?
Se4 Na3 Na4 52.32(2) . . ?
Se4 Na3 Na4 82.52(3) . 2_655 ?
Se4 Na3 Na4 91.30(3) 2_655 . ?
Se4 Na3 Na4 148.04(3) 2_645 2_655 ?
Se4 Na3 Na4 49.34(2) 2_655 2_655 ?
Ga2 Na3 Se1 130.04(3) . 2_545 ?
Ga2 Na3 Na2 145.35(3) . 2_645 ?
Ga2 Na3 Na4 67.04(2) . 2_655 ?
Ga2 Na3 Na4 92.17(3) . . ?
Se1 Na3 Na2 50.341(19) 2_545 2_645 ?
Se1 Na3 Na4 136.06(3) 2_545 . ?
Se1 Na3 Na4 92.30(3) 2_545 2_655 ?
Se5 Na3 Se4 103.25(3) 2_655 . ?
Se5 Na3 Se4 88.68(3) 2_655 2_645 ?
Se5 Na3 Se4 72.70(2) 2_655 2_655 ?
Se5 Na3 Ga2 144.63(4) 2_655 . ?
Se5 Na3 Se1 85.19(3) 2_655 2_545 ?
Se5 Na3 Na2 51.50(2) 2_655 2_645 ?
Se5 Na3 Na4 52.79(2) 2_655 . ?
Se5 Na3 Na4 122.02(3) 2_655 2_655 ?
Se3 Na3 Se4 96.81(3) . 2_645 ?
Se3 Na3 Se4 82.56(3) . . ?
Se3 Na3 Se4 100.54(3) . 2_655 ?
Se3 Na3 Ga2 42.098(15) . . ?
Se3 Na3 Se1 88.95(3) . 2_545 ?
Se3 Na3 Se5 171.25(4) . 2_655 ?
Se3 Na3 Na2 127.89(4) . 2_645 ?
Se3 Na3 Na4 51.64(2) . 2_655 ?
Se3 Na3 Na4 134.25(4) . . ?
Na2 Na3 Na4 88.87(3) 2_645 . ?
Na2 Na3 Na4 139.94(4) 2_645 2_655 ?
Na4 Na3 Na4 119.01(4) . 2_655 ?

loop_
_geom_bond_atom_site_label_1
_geom_bond_atom_site_label_2
_geom_bond_distance
_geom_bond_site_symmetry_2
_geom_bond_publ_flag
Se2 Ga2 2.4442(3) . ?
Se2 Ga1 2.3802(3) . ?
Se2 Na1 2.9686(10) 3 ?
Se2 Na1 3.2713(10) . ?
Se2 Na2 3.0337(8) . ?
Se2 Na2 2.9172(8) 3_655 ?
Se4 Ga2 2.3632(3) . ?
Se4 Na1 3.0248(10) 1_655 ?
Se4 Na2 3.0267(9) . ?
Se4 Na4 3.1194(12) . ?
Se4 Na3 3.1426(11) . ?
Se4 Na3 3.3962(11) 2_645 ?
Se4 Na3 3.1334(11) 2_655 ?
Ga2 Se5 2.4721(3) . ?
Ga2 Se3 2.3342(3) . ?
Ga2 Na1 3.6080(9) . ?
Ga2 Na2 3.4201(8) . ?
Ga2 Na3 3.4596(11) . ?
Se1 Ga1 2.4431(3) 3_565 ?
Se1 Ga1 2.4127(3) . ?
Se1 Na1 3.1590(10) 1_565 ?
Se1 Na1 3.3593(10) . ?
Se1 Na2 3.0676(8) 1_455 ?
Se1 Na3 3.5145(11) 2 ?
Se5 Ga1 2.3891(3) 1_545 ?
Se5 Na2 2.9598(8) 1_545 ?
Se5 Na2 3.1951(9) 3_655 ?
Se5 Na4 3.0980(10) 2_645 ?
Se5 Na3 2.9499(10) 2_645 ?
Ga1 Na2 3.5707(8) 3_665 ?
Se3 Na1 2.8532(9) . ?
Se3 Na4 2.8860(10) 1_455 ?
Se3 Na4 3.1356(11) 2_655 ?
Se3 Na4 3.2996(11) 2_645 ?
Se3 Na3 2.8300(10) . ?
Na1 Na2 3.4874(12) 1_455 ?
Na1 Na4 3.8268(15) 1_455 ?
Na2 Na2 3.7895(16) 3_655 ?
Na2 Na2 3.9550(16) 3_665 ?
Na2 Na3 3.6887(13) 2_655 ?
Na4 Na3 3.8034(15) . ?
Na4 Na3 3.9720(15) 2_645 ?
